data_4087679
loop_
_publ_author_name
'Ibad, Muhammad Farooq'
'Schulz, Axel'
'Villinger, Alexander'

_publ_section_title
;
 Pentafluorophenyl Silver: Structure and Bonding of Arene Solvates
;
_journal_issue 15
_journal_name_full Organometallics
_journal_page_first 3893
_journal_paper_doi 10.1021/acs.organomet.5b00492
_journal_volume 34
_journal_year 2015
_chemical_formula_moiety 'C24 Ag4 F20, 4(C9 H12)'
_chemical_formula_sum 'C60 H48 Ag4 F20'
_chemical_formula_weight 1580.46
_space_group_IT_number 2
_space_group_name_Hall '-P 1'
_space_group_name_H-M_alt 'P -1'
_symmetry_cell_setting triclinic
_symmetry_Int_Tables_number 2
_symmetry_space_group_name_Hall '-P 1'
_symmetry_space_group_name_H-M 'P -1'
_atom_sites_solution_hydrogens geom
_atom_sites_solution_primary direct
_atom_sites_solution_secondary difmap
_audit_creation_method SHELXL-97
_cell_angle_alpha 86.3660(10)
_cell_angle_beta 75.3710(10)
_cell_angle_gamma 67.5050(10)
_cell_formula_units_Z 2
_cell_length_a 11.5960(2)
_cell_length_b 13.4778(2)
_cell_length_c 20.1656(3)
_cell_measurement_reflns_used 9542
_cell_measurement_temperature 173(2)
_cell_measurement_theta_max 56.472
_cell_measurement_theta_min 5.973
_cell_volume 2815.51(8)
_computing_cell_refinement 'Bruker Apex V7.51A'
_computing_data_collection 'Bruker Apex V7.51A'
_computing_data_reduction 'Bruker SAINT'
_computing_molecular_graphics 'ORTEP-3v2.01 (Farrugia, 1997)'
_computing_publication_material SHELXL-97
_computing_structure_refinement 'SHELXL-97 (Sheldrick, 1997)'
_computing_structure_solution 'SHELXS-97 (Sheldrick, 1997)'
_diffrn_ambient_temperature 173(2)
_diffrn_measured_fraction_theta_full 0.995
_diffrn_measured_fraction_theta_max 0.995
_diffrn_measurement_device_type 'Bruker Apex Kappa II-CCD-diffractometer'
_diffrn_measurement_method 'phi and omega scans'
_diffrn_radiation_monochromator graphite
_diffrn_radiation_source 'sealed tube'
_diffrn_radiation_type MoK\a
_diffrn_radiation_wavelength 0.71073
_diffrn_reflns_av_R_equivalents 0.0473
_diffrn_reflns_av_sigmaI/netI 0.0677
_diffrn_reflns_limit_h_max 17
_diffrn_reflns_limit_h_min -17
_diffrn_reflns_limit_k_max 20
_diffrn_reflns_limit_k_min -20
_diffrn_reflns_limit_l_max 31
_diffrn_reflns_limit_l_min -30
_diffrn_reflns_number 101569
_diffrn_reflns_theta_full 33.43
_diffrn_reflns_theta_max 33.43
_diffrn_reflns_theta_min 1.04
_exptl_absorpt_coefficient_mu 1.477
_exptl_absorpt_correction_T_max 0.8427
_exptl_absorpt_correction_T_min 0.7874
_exptl_absorpt_correction_type multi-scan
_exptl_absorpt_process_details '(SADABS; Sheldrick, 2004)'
_exptl_crystal_colour colourless
_exptl_crystal_density_diffrn 1.864
_exptl_crystal_density_method 'not measured'
_exptl_crystal_description block
_exptl_crystal_F_000 1552
_exptl_crystal_size_max 0.17
_exptl_crystal_size_mid 0.14
_exptl_crystal_size_min 0.12
_refine_diff_density_max 0.619
_refine_diff_density_min -0.717
_refine_diff_density_rms 0.110
_refine_ls_extinction_method none
_refine_ls_goodness_of_fit_ref 1.004
_refine_ls_hydrogen_treatment mixed
_refine_ls_matrix_type full
_refine_ls_number_parameters 789
_refine_ls_number_reflns 21833
_refine_ls_number_restraints 0
_refine_ls_restrained_S_all 1.004
_refine_ls_R_factor_all 0.0996
_refine_ls_R_factor_gt 0.0418
_refine_ls_shift/su_max 0.001
_refine_ls_shift/su_mean 0.000
_refine_ls_structure_factor_coef Fsqd
_refine_ls_weighting_details 'calc w=1/[\s^2^(Fo^2^)+(0.0272P)^2^+1.5215P] where P=(Fo^2^+2Fc^2^)/3'
_refine_ls_weighting_scheme calc
_refine_ls_wR_factor_gt 0.0677
_refine_ls_wR_factor_ref 0.0828
_reflns_number_gt 13125
_reflns_number_total 21833
_reflns_threshold_expression >2\s(I)
_cod_data_source_file om5b00492_si_002.cif
_cod_data_source_block is_fi122_2_AgC6F5_123MeC6H3
_cod_database_code 4087679

loop_
_symmetry_equiv_pos_as_xyz
'x, y, z'
'-x, -y, -z'

loop_
_atom_site_label
_atom_site_type_symbol
_atom_site_fract_x
_atom_site_fract_y
_atom_site_fract_z
_atom_site_U_iso_or_equiv
_atom_site_adp_type
_atom_site_occupancy
_atom_site_symmetry_multiplicity
_atom_site_calc_flag
_atom_site_refinement_flags
Ag1 Ag 0.55561(2) 0.185136(18) 0.184572(10) 0.03269(5) Uani 1 1 d .
Ag2 Ag 0.35389(2) 0.381534(17) 0.190564(10) 0.02995(5) Uani 1 1 d .
Ag3 Ag 0.39619(2) 0.370252(18) 0.321302(10) 0.03384(6) Uani 1 1 d .
Ag4 Ag 0.427810(19) 0.155925(17) 0.316230(10) 0.02968(5) Uani 1 1 d .
C1 C 0.4066(2) 0.2536(2) 0.11556(13) 0.0278(6) Uani 1 1 d .
C2 C 0.3517(2) 0.1770(2) 0.12223(14) 0.0315(6) Uani 1 1 d .
C3 C 0.3512(3) 0.1214(2) 0.06760(16) 0.0388(7) Uani 1 1 d .
C4 C 0.4086(3) 0.1405(3) 0.00227(16) 0.0421(8) Uani 1 1 d .
C5 C 0.4648(3) 0.2148(3) -0.00751(14) 0.0411(8) Uani 1 1 d .
C6 C 0.4605(2) 0.2703(2) 0.04883(14) 0.0318(6) Uani 1 1 d .
C7 C 0.3718(3) 0.5067(2) 0.24902(13) 0.0282(6) Uani 1 1 d .
C8 C 0.4804(3) 0.5279(2) 0.21708(13) 0.0282(6) Uani 1 1 d .
C9 C 0.4829(3) 0.6295(2) 0.21040(14) 0.0361(7) Uani 1 1 d .
C10 C 0.3735(3) 0.7156(2) 0.23721(16) 0.0425(8) Uani 1 1 d .
C11 C 0.2636(3) 0.7008(2) 0.27151(16) 0.0435(8) Uani 1 1 d .
C12 C 0.2644(3) 0.5973(3) 0.27666(13) 0.0352(7) Uani 1 1 d .
C13 C 0.2749(3) 0.2772(2) 0.38852(13) 0.0275(6) Uani 1 1 d .
C14 C 0.1526(3) 0.3291(2) 0.37857(14) 0.0303(6) Uani 1 1 d .
C15 C 0.0433(3) 0.3732(2) 0.43038(16) 0.0353(6) Uani 1 1 d .
C16 C 0.0541(3) 0.3646(2) 0.49700(15) 0.0388(7) Uani 1 1 d .
C17 C 0.1726(3) 0.3132(2) 0.51059(13) 0.0356(7) Uani 1 1 d .
C18 C 0.2787(3) 0.2708(2) 0.45661(13) 0.0301(6) Uani 1 1 d .
C19 C 0.6175(2) 0.0474(2) 0.25394(12) 0.0268(5) Uani 1 1 d .
C20 C 0.7186(3) 0.0386(2) 0.28131(13) 0.0280(6) Uani 1 1 d .
C21 C 0.8212(3) -0.0547(2) 0.28299(14) 0.0351(6) Uani 1 1 d .
C22 C 0.8272(3) -0.1472(2) 0.25517(16) 0.0403(7) Uani 1 1 d .
C23 C 0.7306(3) -0.1440(2) 0.22553(15) 0.0401(7) Uani 1 1 d .
C24 C 0.6287(3) -0.0481(2) 0.22537(13) 0.0319(6) Uani 1 1 d .
F1 F 0.29327(16) 0.15526(15) 0.18526(8) 0.0430(4) Uani 1 1 d .
F2 F 0.29817(19) 0.04676(16) 0.07657(11) 0.0578(5) Uani 1 1 d .
F3 F 0.4092(2) 0.08651(17) -0.05150(10) 0.0639(6) Uani 1 1 d .
F4 F 0.52053(19) 0.23441(18) -0.07106(8) 0.0621(6) Uani 1 1 d .
F5 F 0.51269(17) 0.34644(15) 0.03650(8) 0.0450(4) Uani 1 1 d .
F6 F 0.59124(15) 0.44557(13) 0.18932(9) 0.0394(4) Uani 1 1 d .
F7 F 0.59112(19) 0.64481(16) 0.17896(9) 0.0518(5) Uani 1 1 d .
F8 F 0.3734(2) 0.81527(15) 0.23153(11) 0.0684(6) Uani 1 1 d .
F9 F 0.1568(2) 0.78528(17) 0.29992(12) 0.0724(7) Uani 1 1 d .
F10 F 0.15337(16) 0.58595(16) 0.30956(9) 0.0529(5) Uani 1 1 d .
F11 F 0.13526(16) 0.33776(15) 0.31374(8) 0.0446(4) Uani 1 1 d .
F12 F -0.07325(17) 0.42434(15) 0.41760(10) 0.0546(5) Uani 1 1 d .
F13 F -0.05198(19) 0.40590(15) 0.54838(9) 0.0572(5) Uani 1 1 d .
F14 F 0.1825(2) 0.30340(17) 0.57607(8) 0.0549(5) Uani 1 1 d .
F15 F 0.39313(16) 0.21929(15) 0.47323(8) 0.0428(4) Uani 1 1 d .
F16 F 0.71888(15) 0.12795(13) 0.30969(8) 0.0376(4) Uani 1 1 d .
F17 F 0.91718(17) -0.05652(16) 0.30970(10) 0.0518(5) Uani 1 1 d .
F18 F 0.9268(2) -0.24010(15) 0.25540(12) 0.0668(6) Uani 1 1 d .
F19 F 0.7380(2) -0.23440(15) 0.19677(11) 0.0630(6) Uani 1 1 d .
F20 F 0.53854(17) -0.04902(16) 0.19518(9) 0.0474(5) Uani 1 1 d .
C25 C 0.7540(3) 0.2018(3) 0.09769(16) 0.0392(7) Uani 1 1 d .
H25 H 0.694(3) 0.263(2) 0.0835(13) 0.024(7) Uiso 1 1 d .
C26 C 0.7794(3) 0.1019(3) 0.07030(15) 0.0393(7) Uani 1 1 d .
H26 H 0.730(3) 0.092(2) 0.0433(15) 0.038(8) Uiso 1 1 d .
C27 C 0.8786(3) 0.0106(2) 0.08317(14) 0.0330(6) Uani 1 1 d .
C28 C 0.9548(2) 0.0200(2) 0.12458(14) 0.0301(6) Uani 1 1 d .
C29 C 0.9264(3) 0.1208(2) 0.15444(14) 0.0323(6) Uani 1 1 d .
C30 C 0.8265(3) 0.2099(2) 0.14053(15) 0.0370(7) Uani 1 1 d .
H30 H 0.8073 0.2779 0.1608 0.044 Uiso 1 1 calc R
C31 C 0.9051(3) -0.0967(3) 0.05107(17) 0.0510(9) Uani 1 1 d .
H31A H 0.8424 -0.0879 0.0242 0.076 Uiso 1 1 calc R
H31B H 0.8977 -0.1477 0.0872 0.076 Uiso 1 1 calc R
H31C H 0.9923 -0.1242 0.0210 0.076 Uiso 1 1 calc R
C32 C 1.0674(3) -0.0763(3) 0.13601(17) 0.0471(8) Uani 1 1 d .
H32A H 1.0423 -0.1384 0.1451 0.071 Uiso 1 1 calc R
H32B H 1.0943 -0.0613 0.1754 0.071 Uiso 1 1 calc R
H32C H 1.1391 -0.0919 0.0950 0.071 Uiso 1 1 calc R
C33 C 1.0016(3) 0.1344(3) 0.20147(17) 0.0491(8) Uani 1 1 d .
H33A H 0.9673 0.2099 0.2172 0.074 Uiso 1 1 calc R
H33B H 1.0924 0.1130 0.1768 0.074 Uiso 1 1 calc R
H33C H 0.9942 0.0893 0.2411 0.074 Uiso 1 1 calc R
C34 C 0.1201(3) 0.5063(3) 0.15583(18) 0.0534(10) Uani 1 1 d .
H34 H 0.115(3) 0.545(3) 0.1867(19) 0.057(12) Uiso 1 1 d .
C35 C 0.0710(3) 0.4269(4) 0.1572(2) 0.0626(12) Uani 1 1 d .
H35 H 0.0293 0.4067 0.1997 0.075 Uiso 1 1 calc R
C36 C 0.0827(3) 0.3778(3) 0.0972(2) 0.0565(10) Uani 1 1 d .
H36 H 0.0498 0.3230 0.0986 0.068 Uiso 1 1 calc R
C37 C 0.1405(3) 0.4058(2) 0.03548(17) 0.0406(7) Uani 1 1 d .
C38 C 0.1919(3) 0.4840(2) 0.03309(14) 0.0339(6) Uani 1 1 d .
C39 C 0.1816(3) 0.5360(2) 0.09315(16) 0.0383(7) Uani 1 1 d .
C40 C 0.1460(4) 0.3533(3) -0.0305(2) 0.0603(10) Uani 1 1 d .
H40A H 0.1080 0.2989 -0.0193 0.090 Uiso 1 1 calc R
H40B H 0.2360 0.3192 -0.0564 0.090 Uiso 1 1 calc R
H40C H 0.0977 0.4081 -0.0582 0.090 Uiso 1 1 calc R
C41 C 0.2571(4) 0.5154(3) -0.03447(17) 0.0541(9) Uani 1 1 d .
H41A H 0.2786 0.4602 -0.0698 0.081 Uiso 1 1 calc R
H41B H 0.3362 0.5223 -0.0304 0.081 Uiso 1 1 calc R
H41C H 0.1991 0.5843 -0.0473 0.081 Uiso 1 1 calc R
C42 C 0.2349(4) 0.6218(3) 0.0920(2) 0.0671(11) Uani 1 1 d .
H42A H 0.3293 0.5891 0.0798 0.101 Uiso 1 1 calc R
H42B H 0.2047 0.6575 0.1375 0.101 Uiso 1 1 calc R
H42C H 0.2056 0.6746 0.0581 0.101 Uiso 1 1 calc R
C43 C 0.5466(3) 0.3692(3) 0.39728(17) 0.0466(8) Uani 1 1 d .
H43 H 0.547(3) 0.298(3) 0.4079(17) 0.058(11) Uiso 1 1 d .
C44 C 0.4430(3) 0.4579(3) 0.42904(16) 0.0483(9) Uani 1 1 d .
H44 H 0.3714 0.4484 0.4598 0.058 Uiso 1 1 calc R
C45 C 0.4410(3) 0.5615(3) 0.41697(15) 0.0410(7) Uani 1 1 d .
C46 C 0.5485(3) 0.5746(2) 0.37308(15) 0.0347(6) Uani 1 1 d .
C47 C 0.6532(3) 0.4848(3) 0.34056(15) 0.0371(7) Uani 1 1 d .
C48 C 0.6509(3) 0.3835(3) 0.35245(17) 0.0448(8) Uani 1 1 d .
H48 H 0.7219 0.3227 0.3296 0.054 Uiso 1 1 calc R
C49 C 0.3260(3) 0.6563(4) 0.45281(19) 0.0693(12) Uani 1 1 d .
H49A H 0.2645 0.6310 0.4843 0.104 Uiso 1 1 calc R
H49B H 0.2848 0.7015 0.4188 0.104 Uiso 1 1 calc R
H49C H 0.3539 0.6983 0.4787 0.104 Uiso 1 1 calc R
C50 C 0.5513(4) 0.6861(3) 0.3612(2) 0.0570(9) Uani 1 1 d .
H50A H 0.5764 0.7079 0.3990 0.086 Uiso 1 1 calc R
H50B H 0.4655 0.7372 0.3589 0.086 Uiso 1 1 calc R
H50C H 0.6137 0.6852 0.3179 0.086 Uiso 1 1 calc R
C51 C 0.7718(3) 0.4941(3) 0.2933(2) 0.0648(11) Uani 1 1 d .
H51A H 0.8378 0.4222 0.2800 0.097 Uiso 1 1 calc R
H51B H 0.8049 0.5347 0.3170 0.097 Uiso 1 1 calc R
H51C H 0.7499 0.5316 0.2523 0.097 Uiso 1 1 calc R
C52 C 0.3191(3) -0.0033(3) 0.34699(18) 0.0476(9) Uani 1 1 d .
H52 H 0.374(3) -0.030(3) 0.3069(18) 0.058(11) Uiso 1 1 d .
C53 C 0.1917(3) 0.0527(3) 0.34629(16) 0.0442(8) Uani 1 1 d .
H53 H 0.1675 0.0625 0.3040 0.053 Uiso 1 1 calc R
C54 C 0.0988(3) 0.0947(2) 0.40666(15) 0.0356(6) Uani 1 1 d .
C55 C 0.1353(3) 0.0793(2) 0.46903(14) 0.0298(6) Uani 1 1 d .
C56 C 0.2642(3) 0.0232(2) 0.46951(15) 0.0342(6) Uani 1 1 d .
C57 C 0.3557(3) -0.0178(2) 0.40798(18) 0.0427(8) Uani 1 1 d .
H57 H 0.4436 -0.0559 0.4081 0.051 Uiso 1 1 calc R
C58 C -0.0402(3) 0.1537(3) 0.40409(18) 0.0506(8) Uani 1 1 d .
H58A H -0.0685 0.2293 0.4182 0.076 Uiso 1 1 calc R
H58B H -0.0943 0.1209 0.4352 0.076 Uiso 1 1 calc R
H58C H -0.0480 0.1492 0.3572 0.076 Uiso 1 1 calc R
C59 C 0.0340(3) 0.1226(3) 0.53513(15) 0.0398(7) Uani 1 1 d .
H59A H 0.0002 0.0676 0.5543 0.060 Uiso 1 1 calc R
H59B H -0.0364 0.1866 0.5260 0.060 Uiso 1 1 calc R
H59C H 0.0723 0.1417 0.5680 0.060 Uiso 1 1 calc R
C60 C 0.3074(3) 0.0046(3) 0.53574(17) 0.0521(9) Uani 1 1 d .
H60A H 0.4003 -0.0375 0.5258 0.078 Uiso 1 1 calc R
H60B H 0.2615 -0.0346 0.5667 0.078 Uiso 1 1 calc R
H60C H 0.2884 0.0740 0.5575 0.078 Uiso 1 1 calc R

loop_
_atom_site_aniso_label
_atom_site_aniso_U_11
_atom_site_aniso_U_22
_atom_site_aniso_U_33
_atom_site_aniso_U_23
_atom_site_aniso_U_13
_atom_site_aniso_U_12
Ag1 0.03069(11) 0.04043(13) 0.02516(10) 0.00958(9) -0.01124(8) -0.01011(9)
Ag2 0.03122(11) 0.03171(12) 0.02575(10) 0.00016(8) -0.00569(8) -0.01142(9)
Ag3 0.04246(12) 0.03749(13) 0.02529(10) 0.00976(9) -0.00767(9) -0.02098(10)
Ag4 0.02777(10) 0.03169(12) 0.02488(10) -0.00089(8) -0.00265(8) -0.00836(9)
C1 0.0232(12) 0.0340(15) 0.0226(12) 0.0010(11) -0.0076(10) -0.0059(11)
C2 0.0218(12) 0.0389(17) 0.0298(14) 0.0018(12) -0.0087(11) -0.0059(12)
C3 0.0312(15) 0.0382(18) 0.0451(18) -0.0069(14) -0.0145(13) -0.0065(13)
C4 0.0394(17) 0.0392(18) 0.0369(17) -0.0139(14) -0.0175(14) 0.0041(14)
C5 0.0333(15) 0.049(2) 0.0245(14) 0.0014(13) -0.0081(12) 0.0028(14)
C6 0.0241(13) 0.0381(17) 0.0280(14) 0.0059(12) -0.0113(11) -0.0038(12)
C7 0.0311(14) 0.0272(14) 0.0232(13) 0.0012(11) -0.0056(11) -0.0083(11)
C8 0.0336(14) 0.0259(14) 0.0221(13) -0.0021(10) -0.0055(11) -0.0084(12)
C9 0.0509(18) 0.0380(18) 0.0258(14) 0.0030(12) -0.0125(13) -0.0222(15)
C10 0.066(2) 0.0251(16) 0.0416(17) -0.0003(13) -0.0267(16) -0.0143(15)
C11 0.0513(19) 0.0304(17) 0.0365(17) -0.0141(13) -0.0203(15) 0.0060(14)
C12 0.0315(14) 0.0463(19) 0.0215(13) -0.0013(12) -0.0067(11) -0.0074(13)
C13 0.0325(14) 0.0290(15) 0.0220(12) 0.0043(11) -0.0026(10) -0.0159(12)
C14 0.0362(15) 0.0288(15) 0.0263(13) 0.0018(11) -0.0043(11) -0.0151(12)
C15 0.0284(14) 0.0280(16) 0.0452(17) 0.0023(13) -0.0038(12) -0.0095(12)
C16 0.0418(17) 0.0289(16) 0.0355(16) -0.0093(13) 0.0112(13) -0.0139(13)
C17 0.0535(19) 0.0350(17) 0.0205(13) 0.0000(12) -0.0023(12) -0.0232(15)
C18 0.0360(15) 0.0308(15) 0.0278(14) 0.0057(11) -0.0054(11) -0.0195(12)
C19 0.0279(13) 0.0298(15) 0.0196(12) 0.0017(10) -0.0028(10) -0.0097(11)
C20 0.0313(14) 0.0277(15) 0.0211(12) -0.0014(11) -0.0041(10) -0.0081(12)
C21 0.0312(14) 0.0358(17) 0.0322(15) 0.0063(13) -0.0090(12) -0.0063(13)
C22 0.0364(16) 0.0260(16) 0.0432(17) 0.0051(13) -0.0011(13) -0.0015(13)
C23 0.0498(19) 0.0275(16) 0.0358(16) -0.0057(13) 0.0068(14) -0.0167(14)
C24 0.0353(15) 0.0396(17) 0.0216(13) -0.0015(12) -0.0004(11) -0.0189(13)
F1 0.0380(9) 0.0606(12) 0.0370(9) 0.0071(8) -0.0066(8) -0.0283(9)
F2 0.0564(12) 0.0534(12) 0.0725(14) -0.0125(10) -0.0196(10) -0.0261(10)
F3 0.0645(13) 0.0661(14) 0.0486(12) -0.0277(10) -0.0246(10) 0.0000(11)
F4 0.0627(13) 0.0826(16) 0.0204(9) 0.0064(9) -0.0054(8) -0.0089(11)
F5 0.0447(10) 0.0554(12) 0.0361(9) 0.0170(8) -0.0100(8) -0.0226(9)
F6 0.0309(8) 0.0350(10) 0.0437(10) -0.0055(8) 0.0039(7) -0.0104(7)
F7 0.0685(13) 0.0588(13) 0.0467(11) 0.0080(9) -0.0124(10) -0.0461(11)
F8 0.1103(18) 0.0271(10) 0.0787(15) -0.0001(10) -0.0421(14) -0.0260(11)
F9 0.0598(13) 0.0484(13) 0.0808(15) -0.0326(11) -0.0224(12) 0.0185(10)
F10 0.0314(9) 0.0711(14) 0.0387(10) -0.0036(9) 0.0029(8) -0.0071(9)
F11 0.0422(10) 0.0612(12) 0.0319(9) 0.0070(8) -0.0144(8) -0.0187(9)
F12 0.0331(9) 0.0492(12) 0.0665(13) 0.0061(10) -0.0080(9) -0.0028(9)
F13 0.0557(12) 0.0490(12) 0.0475(11) -0.0164(9) 0.0218(9) -0.0180(10)
F14 0.0750(14) 0.0720(14) 0.0225(9) 0.0014(9) -0.0035(9) -0.0387(11)
F15 0.0417(10) 0.0587(12) 0.0330(9) 0.0132(8) -0.0155(8) -0.0224(9)
F16 0.0385(9) 0.0328(9) 0.0416(9) -0.0054(7) -0.0153(8) -0.0090(8)
F17 0.0365(10) 0.0571(12) 0.0539(11) 0.0036(9) -0.0236(9) -0.0016(9)
F18 0.0575(12) 0.0312(11) 0.0865(16) 0.0034(10) -0.0123(11) 0.0066(10)
F19 0.0680(13) 0.0388(11) 0.0758(14) -0.0231(10) 0.0063(11) -0.0245(10)
F20 0.0452(10) 0.0640(13) 0.0383(10) -0.0144(9) -0.0046(8) -0.0277(10)
C25 0.0243(14) 0.044(2) 0.0456(18) 0.0203(15) -0.0068(13) -0.0132(14)
C26 0.0297(15) 0.063(2) 0.0307(15) 0.0128(15) -0.0105(12) -0.0234(15)
C27 0.0296(14) 0.0433(18) 0.0270(14) -0.0026(12) 0.0021(11) -0.0200(13)
C28 0.0259(13) 0.0320(16) 0.0288(14) 0.0052(11) -0.0024(11) -0.0105(12)
C29 0.0290(14) 0.0377(17) 0.0290(14) 0.0035(12) -0.0034(11) -0.0140(13)
C30 0.0314(15) 0.0303(16) 0.0435(17) 0.0019(13) 0.0032(13) -0.0136(13)
C31 0.055(2) 0.057(2) 0.0448(19) -0.0115(16) 0.0014(16) -0.0317(18)
C32 0.0375(17) 0.0401(19) 0.0496(19) 0.0004(15) -0.0084(15) -0.0008(14)
C33 0.0485(19) 0.060(2) 0.0460(19) -0.0026(17) -0.0152(16) -0.0260(18)
C34 0.0381(18) 0.059(3) 0.0374(19) -0.0077(18) -0.0132(15) 0.0135(17)
C35 0.0240(16) 0.086(3) 0.058(2) 0.034(2) -0.0006(15) -0.0103(18)
C36 0.0355(18) 0.053(2) 0.084(3) 0.025(2) -0.0226(19) -0.0185(17)
C37 0.0326(15) 0.0285(16) 0.057(2) 0.0068(14) -0.0205(14) -0.0022(13)
C38 0.0331(15) 0.0273(15) 0.0324(15) 0.0035(12) -0.0089(12) -0.0018(12)
C39 0.0372(16) 0.0282(16) 0.0403(17) 0.0023(13) -0.0157(13) 0.0011(13)
C40 0.057(2) 0.040(2) 0.090(3) -0.0056(19) -0.041(2) -0.0081(17)
C41 0.068(2) 0.051(2) 0.0407(19) 0.0117(16) -0.0125(17) -0.0209(19)
C42 0.102(3) 0.036(2) 0.073(3) 0.0043(19) -0.044(2) -0.023(2)
C43 0.057(2) 0.056(2) 0.0429(19) 0.0145(17) -0.0267(17) -0.0315(19)
C44 0.0470(19) 0.086(3) 0.0302(16) 0.0114(17) -0.0159(14) -0.043(2)
C45 0.0310(15) 0.062(2) 0.0282(15) -0.0082(14) -0.0118(12) -0.0115(15)
C46 0.0360(15) 0.0393(17) 0.0337(15) 0.0003(13) -0.0158(12) -0.0148(14)
C47 0.0286(14) 0.0462(19) 0.0352(16) 0.0035(14) -0.0099(12) -0.0118(13)
C48 0.0413(17) 0.043(2) 0.0466(19) 0.0011(15) -0.0176(15) -0.0082(15)
C49 0.042(2) 0.098(3) 0.050(2) -0.026(2) -0.0064(17) -0.007(2)
C50 0.071(2) 0.045(2) 0.067(2) -0.0004(18) -0.031(2) -0.0258(19)
C51 0.0383(19) 0.083(3) 0.063(2) 0.009(2) -0.0017(17) -0.020(2)
C52 0.052(2) 0.045(2) 0.044(2) -0.0180(16) 0.0107(16) -0.0281(17)
C53 0.055(2) 0.048(2) 0.0371(17) -0.0066(15) -0.0066(15) -0.0301(17)
C54 0.0379(16) 0.0317(16) 0.0411(17) -0.0032(13) -0.0088(13) -0.0173(13)
C55 0.0306(14) 0.0257(14) 0.0337(14) 0.0023(11) -0.0042(11) -0.0139(12)
C56 0.0336(15) 0.0256(15) 0.0410(16) 0.0061(12) -0.0036(12) -0.0128(12)
C57 0.0304(15) 0.0281(16) 0.063(2) -0.0043(15) 0.0019(14) -0.0112(13)
C58 0.0461(19) 0.053(2) 0.057(2) -0.0004(17) -0.0208(17) -0.0173(17)
C59 0.0357(16) 0.0408(18) 0.0371(16) 0.0031(14) -0.0010(13) -0.0135(14)
C60 0.0446(19) 0.057(2) 0.053(2) 0.0216(17) -0.0196(16) -0.0156(17)

loop_
_atom_type_symbol
_atom_type_description
_atom_type_scat_dispersion_real
_atom_type_scat_dispersion_imag
_atom_type_scat_source
C C 0.0033 0.0016 'International Tables Vol C Tables 4.2.6.8 and 6.1.1.4'
H H 0.0000 0.0000 'International Tables Vol C Tables 4.2.6.8 and 6.1.1.4'
F F 0.0171 0.0103 'International Tables Vol C Tables 4.2.6.8 and 6.1.1.4'
Ag Ag -0.8971 1.1015 'International Tables Vol C Tables 4.2.6.8 and 6.1.1.4'

loop_
_geom_angle_atom_site_label_1
_geom_angle_atom_site_label_2
_geom_angle_atom_site_label_3
_geom_angle
C19 Ag1 C1 139.18(9)
C19 Ag1 C25 110.71(9)
C1 Ag1 C25 97.79(9)
C19 Ag1 Ag2 137.84(6)
C1 Ag1 Ag2 49.16(7)
C25 Ag1 Ag2 106.67(7)
C19 Ag1 Ag4 51.07(6)
C1 Ag1 Ag4 109.61(6)
C25 Ag1 Ag4 151.67(7)
Ag2 Ag1 Ag4 86.829(9)
C1 Ag2 C7 159.28(10)
C1 Ag2 Ag1 55.78(7)
C7 Ag2 Ag1 112.44(7)
C1 Ag2 Ag3 129.51(7)
C7 Ag2 Ag3 51.91(7)
Ag1 Ag2 Ag3 77.257(8)
C7 Ag3 C13 139.70(10)
C7 Ag3 C43 111.07(10)
C13 Ag3 C43 101.87(10)
C7 Ag3 Ag4 137.08(7)
C13 Ag3 Ag4 49.27(7)
C43 Ag3 Ag4 102.77(8)
C7 Ag3 Ag2 50.94(7)
C13 Ag3 Ag2 107.09(6)
C43 Ag3 Ag2 148.06(8)
Ag4 Ag3 Ag2 86.557(9)
C13 Ag4 C19 164.43(10)
C13 Ag4 Ag3 55.32(7)
C19 Ag4 Ag3 114.87(7)
C13 Ag4 Ag1 127.77(7)
C19 Ag4 Ag1 52.12(6)
Ag3 Ag4 Ag1 77.223(8)
C6 C1 C2 114.2(3)
C6 C1 Ag2 116.9(2)
C2 C1 Ag2 124.72(19)
C6 C1 Ag1 114.32(18)
C2 C1 Ag1 101.96(18)
Ag2 C1 Ag1 75.06(8)
F1 C2 C3 116.8(3)
F1 C2 C1 119.6(2)
C3 C2 C1 123.6(3)
F2 C3 C2 121.5(3)
F2 C3 C4 119.1(3)
C2 C3 C4 119.3(3)
F3 C4 C5 120.3(3)
F3 C4 C3 119.9(3)
C5 C4 C3 119.7(3)
F4 C5 C4 120.2(3)
F4 C5 C6 120.9(3)
C4 C5 C6 118.8(3)
F5 C6 C1 118.9(3)
F5 C6 C5 116.9(3)
C1 C6 C5 124.3(3)
C8 C7 C12 114.1(3)
C8 C7 Ag2 111.19(18)
C12 C7 Ag2 120.4(2)
C8 C7 Ag3 117.59(19)
C12 C7 Ag3 111.57(18)
Ag2 C7 Ag3 77.15(9)
F6 C8 C9 116.6(2)
F6 C8 C7 119.3(2)
C9 C8 C7 124.1(3)
F7 C9 C10 119.7(3)
F7 C9 C8 121.3(3)
C10 C9 C8 119.0(3)
F8 C10 C9 120.2(3)
F8 C10 C11 119.5(3)
C9 C10 C11 120.3(3)
F9 C11 C10 120.4(3)
F9 C11 C12 120.6(3)
C10 C11 C12 119.0(3)
F10 C12 C7 119.2(3)
F10 C12 C11 117.4(3)
C7 C12 C11 123.4(3)
C18 C13 C14 113.9(2)
C18 C13 Ag4 117.9(2)
C14 C13 Ag4 122.57(19)
C18 C13 Ag3 114.37(18)
C14 C13 Ag3 104.43(17)
Ag4 C13 Ag3 75.41(8)
F11 C14 C15 116.0(2)
F11 C14 C13 119.6(2)
C15 C14 C13 124.4(3)
F12 C15 C14 121.8(3)
F12 C15 C16 119.4(3)
C14 C15 C16 118.7(3)
F13 C16 C17 120.5(3)
F13 C16 C15 119.6(3)
C17 C16 C15 119.9(3)
F14 C17 C16 119.7(3)
F14 C17 C18 121.5(3)
C16 C17 C18 118.8(3)
F15 C18 C17 116.1(2)
F15 C18 C13 119.6(2)
C17 C18 C13 124.3(3)
C20 C19 C24 114.3(3)
C20 C19 Ag4 112.95(18)
C24 C19 Ag4 119.72(19)
C20 C19 Ag1 116.89(19)
C24 C19 Ag1 111.05(18)
Ag4 C19 Ag1 76.81(8)
C21 C20 F16 115.9(2)
C21 C20 C19 124.7(3)
F16 C20 C19 119.3(2)
F17 C21 C20 121.2(3)
F17 C21 C22 119.8(3)
C20 C21 C22 119.0(3)
F18 C22 C21 120.6(3)
F18 C22 C23 119.9(3)
C21 C22 C23 119.5(3)
F19 C23 C24 121.0(3)
F19 C23 C22 119.5(3)
C24 C23 C22 119.5(3)
F20 C24 C23 117.1(3)
F20 C24 C19 119.9(3)
C23 C24 C19 123.0(3)
C26 C25 C30 119.0(3)
C26 C25 Ag1 88.01(18)
C30 C25 Ag1 101.95(19)
C26 C25 H25 119.4(17)
C30 C25 H25 121.3(17)
Ag1 C25 H25 85.2(16)
C25 C26 C27 121.4(3)
C25 C26 H26 122.2(19)
C27 C26 H26 116.4(19)
C26 C27 C28 119.3(3)
C26 C27 C31 119.8(3)
C28 C27 C31 120.9(3)
C27 C28 C29 119.5(3)
C27 C28 C32 120.4(3)
C29 C28 C32 120.1(3)
C30 C29 C28 119.4(3)
C30 C29 C33 119.0(3)
C28 C29 C33 121.6(3)
C25 C30 C29 121.3(3)
C25 C30 H30 119.3
C29 C30 H30 119.3
C27 C31 H31A 109.5
C27 C31 H31B 109.5
H31A C31 H31B 109.5
C27 C31 H31C 109.5
H31A C31 H31C 109.5
H31B C31 H31C 109.5
C28 C32 H32A 109.5
C28 C32 H32B 109.5
H32A C32 H32B 109.5
C28 C32 H32C 109.5
H32A C32 H32C 109.5
H32B C32 H32C 109.5
C29 C33 H33A 109.5
C29 C33 H33B 109.5
H33A C33 H33B 109.5
C29 C33 H33C 109.5
H33A C33 H33C 109.5
H33B C33 H33C 109.5
C35 C34 C39 120.1(4)
C35 C34 H34 130(3)
C39 C34 H34 110(3)
C36 C35 C34 119.7(3)
C36 C35 H35 120.2
C34 C35 H35 120.2
C37 C36 C35 121.6(3)
C37 C36 H36 119.2
C35 C36 H36 119.2
C36 C37 C38 119.6(3)
C36 C37 C40 120.1(3)
C38 C37 C40 120.3(3)
C37 C38 C39 120.6(3)
C37 C38 C41 120.5(3)
C39 C38 C41 119.0(3)
C38 C39 C34 118.5(3)
C38 C39 C42 121.7(3)
C34 C39 C42 119.8(3)
C37 C40 H40A 109.5
C37 C40 H40B 109.5
H40A C40 H40B 109.5
C37 C40 H40C 109.5
H40A C40 H40C 109.5
H40B C40 H40C 109.5
C38 C41 H41A 109.5
C38 C41 H41B 109.5
H41A C41 H41B 109.5
C38 C41 H41C 109.5
H41A C41 H41C 109.5
H41B C41 H41C 109.5
C39 C42 H42A 109.5
C39 C42 H42B 109.5
H42A C42 H42B 109.5
C39 C42 H42C 109.5
H42A C42 H42C 109.5
H42B C42 H42C 109.5
C44 C43 C48 119.1(3)
C44 C43 Ag3 83.68(19)
C48 C43 Ag3 105.1(2)
C44 C43 H43 120(2)
C48 C43 H43 121(2)
Ag3 C43 H43 83(2)
C43 C44 C45 121.4(3)
C43 C44 H44 119.3
C45 C44 H44 119.3
C44 C45 C46 119.0(3)
C44 C45 C49 119.7(3)
C46 C45 C49 121.3(3)
C47 C46 C45 119.7(3)
C47 C46 C50 120.1(3)
C45 C46 C50 120.2(3)
C48 C47 C46 119.8(3)
C48 C47 C51 118.2(3)
C46 C47 C51 122.0(3)
C47 C48 C43 121.0(3)
C47 C48 H48 119.5
C43 C48 H48 119.5
C45 C49 H49A 109.5
C45 C49 H49B 109.5
H49A C49 H49B 109.5
C45 C49 H49C 109.5
H49A C49 H49C 109.5
H49B C49 H49C 109.5
C46 C50 H50A 109.5
C46 C50 H50B 109.5
H50A C50 H50B 109.5
C46 C50 H50C 109.5
H50A C50 H50C 109.5
H50B C50 H50C 109.5
C47 C51 H51A 109.5
C47 C51 H51B 109.5
H51A C51 H51B 109.5
C47 C51 H51C 109.5
H51A C51 H51C 109.5
H51B C51 H51C 109.5
C57 C52 C53 120.3(3)
C57 C52 H52 123(2)
C53 C52 H52 117(2)
C52 C53 C54 120.7(3)
C52 C53 H53 119.6
C54 C53 H53 119.6
C53 C54 C55 119.3(3)
C53 C54 C58 119.3(3)
C55 C54 C58 121.5(3)
C56 C55 C54 119.9(3)
C56 C55 C59 120.6(3)
C54 C55 C59 119.5(3)
C57 C56 C55 119.7(3)
C57 C56 C60 118.9(3)
C55 C56 C60 121.5(3)
C52 C57 C56 120.2(3)
C52 C57 H57 119.9
C56 C57 H57 119.9
C54 C58 H58A 109.5
C54 C58 H58B 109.5
H58A C58 H58B 109.5
C54 C58 H58C 109.5
H58A C58 H58C 109.5
H58B C58 H58C 109.5
C55 C59 H59A 109.5
C55 C59 H59B 109.5
H59A C59 H59B 109.5
C55 C59 H59C 109.5
H59A C59 H59C 109.5
H59B C59 H59C 109.5
C56 C60 H60A 109.5
C56 C60 H60B 109.5
H60A C60 H60B 109.5
C56 C60 H60C 109.5
H60A C60 H60C 109.5
H60B C60 H60C 109.5

loop_
_geom_bond_atom_site_label_1
_geom_bond_atom_site_label_2
_geom_bond_distance
Ag1 C19 2.253(3)
Ag1 C1 2.368(2)
Ag1 C25 2.592(3)
Ag1 Ag2 2.7663(3)
Ag1 Ag4 2.7797(3)
Ag2 C1 2.166(3)
Ag2 C7 2.219(3)
Ag2 Ag3 2.7856(3)
Ag3 C7 2.249(3)
Ag3 C13 2.358(2)
Ag3 C43 2.591(3)
Ag3 Ag4 2.7744(3)
Ag4 C13 2.173(3)
Ag4 C19 2.221(3)
C1 C6 1.377(4)
C1 C2 1.391(4)
C2 F1 1.353(3)
C2 C3 1.373(4)
C3 F2 1.348(4)
C3 C4 1.375(4)
C4 F3 1.341(3)
C4 C5 1.369(5)
C5 F4 1.341(3)
C5 C6 1.379(4)
C6 F5 1.360(3)
C7 C8 1.387(4)
C7 C12 1.387(4)
C8 F6 1.349(3)
C8 C9 1.379(4)
C9 F7 1.341(3)
C9 C10 1.362(4)
C10 F8 1.341(3)
C10 C11 1.369(5)
C11 F9 1.342(3)
C11 C12 1.390(4)
C12 F10 1.351(3)
C13 C18 1.381(4)
C13 C14 1.381(4)
C14 F11 1.363(3)
C14 C15 1.373(4)
C15 F12 1.345(3)
C15 C16 1.374(4)
C16 F13 1.342(3)
C16 C17 1.372(4)
C17 F14 1.348(3)
C17 C18 1.375(4)
C18 F15 1.358(3)
C19 C20 1.380(4)
C19 C24 1.390(4)
C20 C21 1.367(4)
C20 F16 1.367(3)
C21 F17 1.346(3)
C21 C22 1.370(4)
C22 F18 1.340(3)
C22 C23 1.383(5)
C23 F19 1.346(3)
C23 C24 1.379(4)
C24 F20 1.341(3)
C25 C26 1.383(5)
C25 C30 1.384(4)
C25 H25 0.94(3)
C26 C27 1.390(4)
C26 H26 0.93(3)
C27 C28 1.402(4)
C27 C31 1.512(4)
C28 C29 1.406(4)
C28 C32 1.504(4)
C29 C30 1.385(4)
C29 C33 1.501(4)
C30 H30 0.9500
C31 H31A 0.9800
C31 H31B 0.9800
C31 H31C 0.9800
C32 H32A 0.9800
C32 H32B 0.9800
C32 H32C 0.9800
C33 H33A 0.9800
C33 H33B 0.9800
C33 H33C 0.9800
C34 C35 1.388(6)
C34 C39 1.402(5)
C34 H34 0.81(4)
C35 C36 1.368(6)
C35 H35 0.9500
C36 C37 1.361(5)
C36 H36 0.9500
C37 C38 1.388(4)
C37 C40 1.521(5)
C38 C39 1.394(4)
C38 C41 1.503(4)
C39 C42 1.502(5)
C40 H40A 0.9800
C40 H40B 0.9800
C40 H40C 0.9800
C41 H41A 0.9800
C41 H41B 0.9800
C41 H41C 0.9800
C42 H42A 0.9800
C42 H42B 0.9800
C42 H42C 0.9800
C43 C44 1.375(5)
C43 C48 1.386(5)
C43 H43 0.97(4)
C44 C45 1.394(5)
C44 H44 0.9500
C45 C46 1.400(4)
C45 C49 1.503(5)
C46 C47 1.394(4)
C46 C50 1.518(4)
C47 C48 1.381(4)
C47 C51 1.506(4)
C48 H48 0.9500
C49 H49A 0.9800
C49 H49B 0.9800
C49 H49C 0.9800
C50 H50A 0.9800
C50 H50B 0.9800
C50 H50C 0.9800
C51 H51A 0.9800
C51 H51B 0.9800
C51 H51C 0.9800
C52 C57 1.379(5)
C52 C53 1.381(5)
C52 H52 0.89(3)
C53 C54 1.387(4)
C53 H53 0.9500
C54 C55 1.404(4)
C54 C58 1.513(4)
C55 C56 1.396(4)
C55 C59 1.510(4)
C56 C57 1.394(4)
C56 C60 1.516(4)
C57 H57 0.9500
C58 H58A 0.9800
C58 H58B 0.9800
C58 H58C 0.9800
C59 H59A 0.9800
C59 H59B 0.9800
C59 H59C 0.9800
C60 H60A 0.9800
C60 H60B 0.9800
C60 H60C 0.9800

loop_
_geom_torsion_atom_site_label_1
_geom_torsion_atom_site_label_2
_geom_torsion_atom_site_label_3
_geom_torsion_atom_site_label_4
_geom_torsion
C19 Ag1 Ag2 C1 -122.39(13)
C25 Ag1 Ag2 C1 85.87(12)
Ag4 Ag1 Ag2 C1 -119.49(8)
C19 Ag1 Ag2 C7 77.06(12)
C1 Ag1 Ag2 C7 -160.56(11)
C25 Ag1 Ag2 C7 -74.68(11)
Ag4 Ag1 Ag2 C7 79.96(7)
C19 Ag1 Ag2 Ag3 38.11(10)
C1 Ag1 Ag2 Ag3 160.50(8)
C25 Ag1 Ag2 Ag3 -113.63(8)
Ag4 Ag1 Ag2 Ag3 41.011(8)
C1 Ag2 Ag3 C7 153.38(12)
Ag1 Ag2 Ag3 C7 132.42(9)
C1 Ag2 Ag3 C13 -65.54(11)
C7 Ag2 Ag3 C13 141.08(11)
Ag1 Ag2 Ag3 C13 -86.50(7)
C1 Ag2 Ag3 C43 88.63(19)
C7 Ag2 Ag3 C43 -64.75(19)
Ag1 Ag2 Ag3 C43 67.66(17)
C1 Ag2 Ag3 Ag4 -20.15(9)
C7 Ag2 Ag3 Ag4 -173.54(9)
Ag1 Ag2 Ag3 Ag4 -41.119(8)
C7 Ag3 Ag4 C13 -123.50(13)
C43 Ag3 Ag4 C13 94.77(12)
Ag2 Ag3 Ag4 C13 -116.13(9)
C7 Ag3 Ag4 C19 70.47(12)
C13 Ag3 Ag4 C19 -166.03(11)
C43 Ag3 Ag4 C19 -71.26(11)
Ag2 Ag3 Ag4 C19 77.85(7)
C7 Ag3 Ag4 Ag1 33.51(10)
C13 Ag3 Ag4 Ag1 157.01(9)
C43 Ag3 Ag4 Ag1 -108.22(8)
Ag2 Ag3 Ag4 Ag1 40.887(8)
C19 Ag1 Ag4 C13 160.25(12)
C1 Ag1 Ag4 C13 -61.60(11)
C25 Ag1 Ag4 C13 102.93(19)
Ag2 Ag1 Ag4 C13 -17.25(9)
C1 Ag1 Ag4 C19 138.15(11)
C25 Ag1 Ag4 C19 -57.32(19)
Ag2 Ag1 Ag4 C19 -177.50(9)
C19 Ag1 Ag4 Ag3 136.28(9)
C1 Ag1 Ag4 Ag3 -85.57(7)
C25 Ag1 Ag4 Ag3 78.96(16)
Ag2 Ag1 Ag4 Ag3 -41.220(8)
C7 Ag2 C1 C6 -49.6(4)
Ag1 Ag2 C1 C6 -110.0(2)
Ag3 Ag2 C1 C6 -135.00(17)
C7 Ag2 C1 C2 154.8(2)
Ag1 Ag2 C1 C2 94.4(2)
Ag3 Ag2 C1 C2 69.4(2)
C7 Ag2 C1 Ag1 60.4(3)
Ag3 Ag2 C1 Ag1 -24.97(10)
C19 Ag1 C1 C6 -126.9(2)
C25 Ag1 C1 C6 7.8(2)
Ag2 Ag1 C1 C6 113.2(2)
Ag4 Ag1 C1 C6 -179.50(19)
C19 Ag1 C1 C2 -3.2(2)
C25 Ag1 C1 C2 131.57(18)
Ag2 Ag1 C1 C2 -123.09(19)
Ag4 Ag1 C1 C2 -55.77(18)
C19 Ag1 C1 Ag2 119.88(12)
C25 Ag1 C1 Ag2 -105.34(10)
Ag4 Ag1 C1 Ag2 67.32(7)
C6 C1 C2 F1 -178.6(2)
Ag2 C1 C2 F1 -22.4(3)
Ag1 C1 C2 F1 57.6(3)
C6 C1 C2 C3 0.5(4)
Ag2 C1 C2 C3 156.7(2)
Ag1 C1 C2 C3 -123.3(3)
F1 C2 C3 F2 -1.7(4)
C1 C2 C3 F2 179.2(3)
F1 C2 C3 C4 179.7(2)
C1 C2 C3 C4 0.6(4)
F2 C3 C4 F3 1.2(4)
C2 C3 C4 F3 179.8(3)
F2 C3 C4 C5 -178.9(3)
C2 C3 C4 C5 -0.3(4)
F3 C4 C5 F4 0.2(4)
C3 C4 C5 F4 -179.7(3)
F3 C4 C5 C6 178.8(2)
C3 C4 C5 C6 -1.1(4)
C2 C1 C6 F5 177.7(2)
Ag2 C1 C6 F5 19.5(3)
Ag1 C1 C6 F5 -65.5(3)
C2 C1 C6 C5 -2.0(4)
Ag2 C1 C6 C5 -160.1(2)
Ag1 C1 C6 C5 114.9(3)
F4 C5 C6 F5 1.3(4)
C4 C5 C6 F5 -177.3(2)
F4 C5 C6 C1 -179.1(2)
C4 C5 C6 C1 2.3(4)
C1 Ag2 C7 C8 12.6(4)
Ag1 Ag2 C7 C8 63.7(2)
Ag3 Ag2 C7 C8 114.9(2)
C1 Ag2 C7 C12 150.1(3)
Ag1 Ag2 C7 C12 -158.84(19)
Ag3 Ag2 C7 C12 -107.7(2)
C1 Ag2 C7 Ag3 -102.3(3)
Ag1 Ag2 C7 Ag3 -51.17(7)
C13 Ag3 C7 C8 -175.60(17)
C43 Ag3 C7 C8 41.7(2)
Ag4 Ag3 C7 C8 -97.9(2)
Ag2 Ag3 C7 C8 -107.4(2)
C13 Ag3 C7 C12 49.8(3)
C43 Ag3 C7 C12 -92.9(2)
Ag4 Ag3 C7 C12 127.44(17)
Ag2 Ag3 C7 C12 117.9(2)
C13 Ag3 C7 Ag2 -68.19(15)
C43 Ag3 C7 Ag2 149.16(10)
Ag4 Ag3 C7 Ag2 9.50(13)
C12 C7 C8 F6 178.9(2)
Ag2 C7 C8 F6 -40.8(3)
Ag3 C7 C8 F6 45.4(3)
C12 C7 C8 C9 -2.3(4)
Ag2 C7 C8 C9 138.0(2)
Ag3 C7 C8 C9 -135.8(2)
F6 C8 C9 F7 -1.2(4)
C7 C8 C9 F7 179.9(2)
F6 C8 C9 C10 179.7(2)
C7 C8 C9 C10 0.9(4)
F7 C9 C10 F8 0.8(4)
C8 C9 C10 F8 179.9(3)
F7 C9 C10 C11 -177.7(3)
C8 C9 C10 C11 1.4(4)
F8 C10 C11 F9 -0.7(4)
C9 C10 C11 F9 177.8(3)
F8 C10 C11 C12 179.5(3)
C9 C10 C11 C12 -2.0(4)
C8 C7 C12 F10 -179.4(2)
Ag2 C7 C12 F10 44.3(3)
Ag3 C7 C12 F10 -43.1(3)
C8 C7 C12 C11 1.6(4)
Ag2 C7 C12 C11 -134.7(2)
Ag3 C7 C12 C11 137.9(2)
F9 C11 C12 F10 1.7(4)
C10 C11 C12 F10 -178.6(3)
F9 C11 C12 C7 -179.4(3)
C10 C11 C12 C7 0.4(4)
C19 Ag4 C13 C18 -55.5(4)
Ag3 Ag4 C13 C18 -110.2(2)
Ag1 Ag4 C13 C18 -138.96(17)
C19 Ag4 C13 C14 152.7(3)
Ag3 Ag4 C13 C14 98.0(2)
Ag1 Ag4 C13 C14 69.2(2)
C19 Ag4 C13 Ag3 54.7(4)
Ag1 Ag4 C13 Ag3 -28.80(10)
C7 Ag3 C13 C18 -127.0(2)
C43 Ag3 C13 C18 17.7(2)
Ag4 Ag3 C13 C18 114.4(2)
Ag2 Ag3 C13 C18 -175.97(19)
C7 Ag3 C13 C14 -1.9(3)
C43 Ag3 C13 C14 142.79(19)
Ag4 Ag3 C13 C14 -120.5(2)
Ag2 Ag3 C13 C14 -50.83(19)
C7 Ag3 C13 Ag4 118.61(13)
C43 Ag3 C13 Ag4 -96.72(11)
Ag2 Ag3 C13 Ag4 69.66(7)
C18 C13 C14 F11 -177.9(2)
Ag4 C13 C14 F11 -25.1(3)
Ag3 C13 C14 F11 56.6(3)
C18 C13 C14 C15 1.3(4)
Ag4 C13 C14 C15 154.2(2)
Ag3 C13 C14 C15 -124.1(3)
F11 C14 C15 F12 -1.8(4)
C13 C14 C15 F12 178.9(3)
F11 C14 C15 C16 178.3(2)
C13 C14 C15 C16 -0.9(4)
F12 C15 C16 F13 1.0(4)
C14 C15 C16 F13 -179.1(3)
F12 C15 C16 C17 -179.5(3)
C14 C15 C16 C17 0.3(4)
F13 C16 C17 F14 0.6(4)
C15 C16 C17 F14 -178.9(3)
F13 C16 C17 C18 179.2(3)
C15 C16 C17 C18 -0.2(4)
F14 C17 C18 F15 -0.3(4)
C16 C17 C18 F15 -178.9(2)
F14 C17 C18 C13 179.4(3)
C16 C17 C18 C13 0.7(4)
C14 C13 C18 F15 178.4(2)
Ag4 C13 C18 F15 24.2(3)
Ag3 C13 C18 F15 -61.6(3)
C14 C13 C18 C17 -1.2(4)
Ag4 C13 C18 C17 -155.4(2)
Ag3 C13 C18 C17 118.8(3)
C13 Ag4 C19 C20 18.2(5)
Ag3 Ag4 C19 C20 65.9(2)
Ag1 Ag4 C19 C20 113.9(2)
C13 Ag4 C19 C24 157.4(3)
Ag3 Ag4 C19 C24 -154.90(19)
Ag1 Ag4 C19 C24 -106.9(2)
C13 Ag4 C19 Ag1 -95.7(3)
Ag3 Ag4 C19 Ag1 -47.98(8)
C1 Ag1 C19 C20 176.68(17)
C25 Ag1 C19 C20 45.4(2)
Ag2 Ag1 C19 C20 -105.56(19)
Ag4 Ag1 C19 C20 -109.3(2)
C1 Ag1 C19 C24 43.1(2)
C25 Ag1 C19 C24 -88.2(2)
Ag2 Ag1 C19 C24 120.81(17)
Ag4 Ag1 C19 C24 117.1(2)
C1 Ag1 C19 Ag4 -74.03(14)
C25 Ag1 C19 Ag4 154.72(9)
Ag2 Ag1 C19 Ag4 3.72(13)
C24 C19 C20 C21 -1.7(4)
Ag4 C19 C20 C21 139.8(2)
Ag1 C19 C20 C21 -133.9(2)
C24 C19 C20 F16 178.8(2)
Ag4 C19 C20 F16 -39.7(3)
Ag1 C19 C20 F16 46.7(3)
F16 C20 C21 F17 -1.5(4)
C19 C20 C21 F17 179.0(2)
F16 C20 C21 C22 -179.7(2)
C19 C20 C21 C22 0.8(4)
F17 C21 C22 F18 1.2(4)
C20 C21 C22 F18 179.5(3)
F17 C21 C22 C23 -177.6(3)
C20 C21 C22 C23 0.6(4)
F18 C22 C23 F19 -0.4(4)
C21 C22 C23 F19 178.5(3)
F18 C22 C23 C24 -179.8(3)
C21 C22 C23 C24 -0.9(4)
F19 C23 C24 F20 -0.3(4)
C22 C23 C24 F20 179.1(2)
F19 C23 C24 C19 -179.5(2)
C22 C23 C24 C19 -0.1(4)
C20 C19 C24 F20 -177.9(2)
Ag4 C19 C24 F20 43.5(3)
Ag1 C19 C24 F20 -43.0(3)
C20 C19 C24 C23 1.3(4)
Ag4 C19 C24 C23 -137.3(2)
Ag1 C19 C24 C23 136.2(2)
C19 Ag1 C25 C26 64.1(2)
C1 Ag1 C25 C26 -86.12(19)
Ag2 Ag1 C25 C26 -135.72(17)
Ag4 Ag1 C25 C26 108.6(2)
C19 Ag1 C25 C30 -55.1(2)
C1 Ag1 C25 C30 154.6(2)
Ag2 Ag1 C25 C30 105.0(2)
Ag4 Ag1 C25 C30 -10.7(3)
C30 C25 C26 C27 -2.1(4)
Ag1 C25 C26 C27 -104.7(3)
C25 C26 C27 C28 -0.2(4)
C25 C26 C27 C31 -178.7(3)
C26 C27 C28 C29 2.4(4)
C31 C27 C28 C29 -179.1(3)
C26 C27 C28 C32 -176.5(3)
C31 C27 C28 C32 2.0(4)
C27 C28 C29 C30 -2.2(4)
C32 C28 C29 C30 176.6(3)
C27 C28 C29 C33 177.5(3)
C32 C28 C29 C33 -3.6(4)
C26 C25 C30 C29 2.3(4)
Ag1 C25 C30 C29 96.7(3)
C28 C29 C30 C25 -0.1(4)
C33 C29 C30 C25 -179.9(3)
C39 C34 C35 C36 -0.1(5)
C34 C35 C36 C37 -0.7(5)
C35 C36 C37 C38 1.6(5)
C35 C36 C37 C40 -177.0(3)
C36 C37 C38 C39 -1.7(4)
C40 C37 C38 C39 176.9(3)
C36 C37 C38 C41 179.5(3)
C40 C37 C38 C41 -1.9(4)
C37 C38 C39 C34 0.9(4)
C41 C38 C39 C34 179.7(3)
C37 C38 C39 C42 -179.3(3)
C41 C38 C39 C42 -0.5(4)
C35 C34 C39 C38 0.0(5)
C35 C34 C39 C42 -179.8(3)
C7 Ag3 C43 C44 72.4(2)
C13 Ag3 C43 C44 -84.0(2)
Ag4 Ag3 C43 C44 -134.49(19)
Ag2 Ag3 C43 C44 121.2(2)
C7 Ag3 C43 C48 -46.1(3)
C13 Ag3 C43 C48 157.5(2)
Ag4 Ag3 C43 C48 107.0(2)
Ag2 Ag3 C43 C48 2.7(4)
C48 C43 C44 C45 0.1(5)
Ag3 C43 C44 C45 -103.7(3)
C43 C44 C45 C46 -1.9(4)
C43 C44 C45 C49 -179.9(3)
C44 C45 C46 C47 2.2(4)
C49 C45 C46 C47 -179.8(3)
C44 C45 C46 C50 -177.5(3)
C49 C45 C46 C50 0.5(4)
C45 C46 C47 C48 -0.7(4)
C50 C46 C47 C48 179.0(3)
C45 C46 C47 C51 -179.4(3)
C50 C46 C47 C51 0.3(4)
C46 C47 C48 C43 -1.1(5)
C51 C47 C48 C43 177.7(3)
C44 C43 C48 C47 1.4(5)
Ag3 C43 C48 C47 92.5(3)
C57 C52 C53 C54 -0.2(5)
C52 C53 C54 C55 -0.4(4)
C52 C53 C54 C58 -178.8(3)
C53 C54 C55 C56 0.8(4)
C58 C54 C55 C56 179.2(3)
C53 C54 C55 C59 -178.6(3)
C58 C54 C55 C59 -0.2(4)
C54 C55 C56 C57 -0.6(4)
C59 C55 C56 C57 178.8(3)
C54 C55 C56 C60 -179.9(3)
C59 C55 C56 C60 -0.5(4)
C53 C52 C57 C56 0.4(5)
C55 C56 C57 C52 -0.1(4)
C60 C56 C57 C52 179.3(3)
